data_1501957
loop_
_publ_author_name
'Kawatsura, Motoi'
'Yamamoto, Mitsuaki'
'Namioka, Junya'
'Kajita, Koji'
'Hirakawa, Takuya'
'Itoh, Toshiyuki'

_publ_section_title
;
 Ruthenium-catalyzed regioselective [2 + 2 + 2] cyclotrimerization of
 trifluoromethyl group substituted internal alkynes.
;
_journal_issue 5
_journal_name_full 'Organic letters'
_journal_page_first 1001
_journal_page_last 1003
_journal_paper_doi 10.1021/ol1030734
_journal_volume 13
_journal_year 2011
_chemical_formula_moiety 'C42 H28 F6 N O3 P Ru '
_chemical_formula_sum 'C42 H28 F6 N O3 P Ru'
_chemical_formula_weight 840.72
_space_group_IT_number 14
_symmetry_cell_setting monoclinic
_symmetry_Int_Tables_number 14
_symmetry_space_group_name_Hall '-P 2ybc'
_symmetry_space_group_name_H-M 'P 1 21/c 1'
_cell_angle_alpha 90.0000
_cell_angle_beta 97.869(17)
_cell_angle_gamma 90.0000
_cell_formula_units_Z 4
_cell_length_a 11.192(5)
_cell_length_b 18.427(5)
_cell_length_c 18.549(6)
_cell_measurement_reflns_used 14220
_cell_measurement_temperature 173.1
_cell_measurement_theta_max 27.2
_cell_measurement_theta_min 3.0
_cell_volume 3789(2)
_computing_cell_refinement PROCESS-AUTO
_computing_data_collection PROCESS-AUTO
_computing_data_reduction CrystalStructure
_computing_publication_material 'CrystalStructure 3.8'
_computing_structure_refinement CRYSTALS
_computing_structure_solution SIR2004
_diffrn_ambient_temperature 173
_diffrn_detector_area_resol_mean 10.00
_diffrn_measured_fraction_theta_full 0.967
_diffrn_measured_fraction_theta_max 0.967
_diffrn_measurement_device_type 'Rigaku RAXIS-RAPID'
_diffrn_measurement_method \w
_diffrn_radiation_type 'Mo K\a'
_diffrn_radiation_wavelength 0.71075
_diffrn_reflns_av_R_equivalents 0.103
_diffrn_reflns_limit_h_max 14
_diffrn_reflns_limit_h_min -14
_diffrn_reflns_limit_k_max 20
_diffrn_reflns_limit_k_min -23
_diffrn_reflns_limit_l_max 23
_diffrn_reflns_limit_l_min -23
_diffrn_reflns_number 31542
_diffrn_reflns_theta_full 27.40
_diffrn_reflns_theta_max 27.40
_exptl_absorpt_coefficient_mu 0.525
_exptl_absorpt_correction_T_max 0.949
_exptl_absorpt_correction_T_min 0.415
_exptl_absorpt_correction_type multi-scan
_exptl_absorpt_process_details
;
    Higashi, T. (1995). Program for Absorption Correction.
    Rigaku Corporation, Tokyo, Japan.
;
_exptl_crystal_colour yellow
_exptl_crystal_density_diffrn 1.473
_exptl_crystal_density_method 'not measured'
_exptl_crystal_description platelet
_exptl_crystal_F_000 1696.00
_exptl_crystal_size_max 0.40
_exptl_crystal_size_mid 0.20
_exptl_crystal_size_min 0.10
_refine_diff_density_max 0.56
_refine_diff_density_min -0.95
_refine_ls_extinction_method none
_refine_ls_goodness_of_fit_ref 1.000
_refine_ls_hydrogen_treatment refall
_refine_ls_number_parameters 515
_refine_ls_number_reflns 4713
_refine_ls_R_factor_gt 0.0474
_refine_ls_shift/su_max 0.0030
_refine_ls_structure_factor_coef Fsqd
_refine_ls_weighting_details 'w = 1/[0.0012Fo^2^ + 1.0000\s(Fo^2^)]/(4Fo^2^)'
_refine_ls_weighting_scheme calc
_refine_ls_wR_factor_ref 0.1150
_reflns_number_gt 4666
_reflns_number_total 8336
_reflns_threshold_expression F^2^>2.0\s(F^2^)
_cod_data_source_file ol1030734_si_001.cif
_cod_data_source_block '_My-2_____________________'
_cod_original_cell_volume 3790(2)
_cod_original_formula_sum 'C42 H28 F6 N O3 P Ru '
_cod_database_code 1501957

loop_
_symmetry_equiv_pos_site_id
_symmetry_equiv_pos_as_xyz
1 +X,+Y,+Z
2 -X,1/2+Y,1/2-Z
3 -X,-Y,-Z
4 +X,1/2-Y,1/2+Z

loop_
_atom_site_label
_atom_site_type_symbol
_atom_site_fract_x
_atom_site_fract_y
_atom_site_fract_z
_atom_site_U_iso_or_equiv
_atom_site_adp_type
_atom_site_occupancy
_atom_site_symmetry_multiplicity
_atom_site_calc_flag
_atom_site_refinement_flags
Ru(1) Ru 0.01745(4) 0.14167(2) 0.94191(2) 0.02135(10) Uani 1.00 1 d .
P(1) P 0.17925(13) 0.20416(8) 0.88821(8) 0.0214(3) Uani 1.00 1 d .
F(1) F 0.1524(3) 0.2442(2) 1.07888(19) 0.0439(10) Uani 1.00 1 d .
F(2) F 0.0248(3) 0.3298(2) 1.09102(18) 0.0425(10) Uani 1.00 1 d .
F(3) F -0.0140(3) 0.2184(2) 1.12214(18) 0.0493(12) Uani 1.00 1 d .
F(4) F -0.1506(3) 0.0847(2) 0.7927(2) 0.0634(13) Uani 1.00 1 d .
F(5) F -0.2842(3) 0.1688(2) 0.7716(2) 0.0552(12) Uani 1.00 1 d .
F(6) F -0.1089(4) 0.1834(2) 0.7386(2) 0.0670(14) Uani 1.00 1 d .
O(1) O 0.1863(4) 0.0800(2) 1.0726(2) 0.0423(13) Uani 1.00 1 d .
O(2) O -0.2191(4) 0.0927(2) 0.9969(3) 0.0596(17) Uani 1.00 1 d .
O(4) O 0.0502(4) -0.0088(2) 0.8672(2) 0.0390(13) Uani 1.00 1 d .
N(1) N 0.3442(5) 0.0178(2) 0.9180(3) 0.0438(17) Uani 1.00 1 d .
C(1) C -0.0275(4) 0.2400(3) 0.9950(2) 0.0235(14) Uani 1.00 1 d .
C(2) C -0.1206(4) 0.2819(2) 0.9612(2) 0.0225(14) Uani 1.00 1 d .
C(3) C -0.1653(4) 0.2562(2) 0.8861(2) 0.0223(14) Uani 1.00 1 d .
C(4) C -0.1167(4) 0.1930(3) 0.8644(3) 0.0261(15) Uani 1.00 1 d .
C(5) C 0.0310(5) 0.2586(3) 1.0701(3) 0.0307(16) Uani 1.00 1 d .
C(6) C -0.1823(4) 0.3456(2) 0.9948(3) 0.0244(14) Uani 1.00 1 d .
C(7) C -0.2329(5) 0.3352(3) 1.0586(3) 0.0308(16) Uani 1.00 1 d .
C(8) C -0.2966(5) 0.3916(3) 1.0885(2) 0.0286(15) Uani 1.00 1 d .
C(9) C -0.3146(5) 0.4596(3) 1.0530(3) 0.0289(16) Uani 1.00 1 d .
C(10) C -0.2630(5) 0.4703(3) 0.9892(3) 0.0314(16) Uani 1.00 1 d .
C(11) C -0.1976(5) 0.4136(3) 0.9585(2) 0.0269(15) Uani 1.00 1 d .
C(12) C -0.3874(5) 0.5198(3) 1.0835(3) 0.0421(19) Uani 1.00 1 d .
C(13) C -0.2613(4) 0.3010(3) 0.8423(3) 0.0248(14) Uani 1.00 1 d .
C(14) C -0.3797(5) 0.3045(3) 0.8598(2) 0.0265(15) Uani 1.00 1 d .
C(15) C -0.4678(5) 0.3459(3) 0.8162(3) 0.0313(16) Uani 1.00 1 d .
C(16) C -0.4410(5) 0.3861(3) 0.7584(3) 0.0347(17) Uani 1.00 1 d .
C(17) C -0.3218(5) 0.3835(3) 0.7392(3) 0.0351(17) Uani 1.00 1 d .
C(18) C -0.2335(5) 0.3407(3) 0.7818(2) 0.0282(15) Uani 1.00 1 d .
C(19) C -0.5376(6) 0.4318(4) 0.7127(3) 0.047(2) Uani 1.00 1 d .
C(20) C -0.1659(5) 0.1586(3) 0.7941(3) 0.0367(18) Uani 1.00 1 d .
C(21) C 0.1275(5) 0.1045(3) 1.0251(3) 0.0325(17) Uani 1.00 1 d .
C(22) C -0.1288(6) 0.1081(3) 0.9791(3) 0.0324(17) Uani 1.00 1 d .
C(23) C 0.0396(5) 0.0487(3) 0.8918(3) 0.0269(15) Uani 1.00 1 d .
C(24) C 0.3189(4) 0.2108(3) 0.9533(2) 0.0227(14) Uani 1.00 1 d .
C(25) C 0.3876(4) 0.1474(3) 0.9754(2) 0.0263(14) Uani 1.00 1 d .
C(26) C 0.4870(5) 0.1507(3) 1.0306(3) 0.0383(17) Uani 1.00 1 d .
C(27) C 0.5181(5) 0.2163(3) 1.0627(3) 0.045(2) Uani 1.00 1 d .
C(28) C 0.4541(5) 0.2805(3) 1.0418(3) 0.043(2) Uani 1.00 1 d .
C(29) C 0.3562(5) 0.2762(3) 0.9882(3) 0.0352(17) Uani 1.00 1 d .
C(30) C 0.3611(5) 0.0757(3) 0.9421(3) 0.0358(18) Uani 1.00 1 d .
C(31) C 0.1455(4) 0.2986(3) 0.8568(2) 0.0243(14) Uani 1.00 1 d .
C(32) C 0.1132(4) 0.3542(3) 0.9028(3) 0.0296(14) Uani 1.00 1 d .
C(33) C 0.0832(5) 0.4245(3) 0.8762(3) 0.0283(15) Uani 1.00 1 d .
C(34) C 0.0856(5) 0.4411(3) 0.8032(3) 0.0353(17) Uani 1.00 1 d .
C(35) C 0.1170(5) 0.3876(3) 0.7588(4) 0.0433(19) Uani 1.00 1 d .
C(36) C 0.1467(5) 0.3164(3) 0.7832(2) 0.0315(16) Uani 1.00 1 d .
C(37) C 0.2385(5) 0.1600(3) 0.8109(2) 0.0269(15) Uani 1.00 1 d .
C(38) C 0.1664(5) 0.1137(3) 0.7614(2) 0.0299(15) Uani 1.00 1 d .
C(39) C 0.2151(6) 0.0785(3) 0.7050(3) 0.047(2) Uani 1.00 1 d .
C(40) C 0.3341(6) 0.0922(4) 0.6938(3) 0.049(2) Uani 1.00 1 d .
C(41) C 0.4055(5) 0.1394(4) 0.7410(3) 0.0454(19) Uani 1.00 1 d .
C(42) C 0.3578(5) 0.1736(3) 0.7985(3) 0.0379(18) Uani 1.00 1 d .
H(1) H -0.2241 0.2897 1.0828 0.037 Uiso 1.00 1 c R
H(2) H -0.3279 0.3839 1.1330 0.035 Uiso 1.00 1 c R
H(3) H -0.2709 0.5160 0.9654 0.037 Uiso 1.00 1 c R
H(4) H -0.1645 0.4215 0.9146 0.033 Uiso 1.00 1 c R
H(5) H -0.4000 0.2784 0.9006 0.032 Uiso 1.00 1 c R
H(6) H -0.5478 0.3465 0.8279 0.038 Uiso 1.00 1 c R
H(7) H -0.3017 0.4105 0.6988 0.042 Uiso 1.00 1 c R
H(8) H -0.1540 0.3387 0.7693 0.034 Uiso 1.00 1 c R
H(9) H 0.5330 0.1084 1.0445 0.045 Uiso 1.00 1 c R
H(10) H 0.5838 0.2184 1.1009 0.053 Uiso 1.00 1 c R
H(11) H 0.4774 0.3254 1.0645 0.051 Uiso 1.00 1 c R
H(12) H 0.3128 0.3193 0.9737 0.042 Uiso 1.00 1 c R
H(13) H 0.1114 0.3434 0.9527 0.035 Uiso 1.00 1 c R
H(14) H 0.0616 0.4607 0.9085 0.034 Uiso 1.00 1 c R
H(15) H 0.0664 0.4885 0.7852 0.043 Uiso 1.00 1 c R
H(16) H 0.1180 0.3985 0.7088 0.052 Uiso 1.00 1 c R
H(17) H 0.1676 0.2805 0.7504 0.038 Uiso 1.00 1 c R
H(18) H 0.0845 0.1060 0.7677 0.036 Uiso 1.00 1 c R
H(19) H 0.1668 0.0457 0.6740 0.055 Uiso 1.00 1 c R
H(20) H 0.3664 0.0687 0.6552 0.060 Uiso 1.00 1 c R
H(21) H 0.4863 0.1486 0.7334 0.055 Uiso 1.00 1 c R
H(22) H 0.4063 0.2063 0.8294 0.046 Uiso 1.00 1 c R
H(23) H -0.4698 0.5153 1.0634 0.051 Uiso 1.00 1 c R
H(24) H -0.3579 0.5658 1.0710 0.051 Uiso 1.00 1 c R
H(25) H -0.3799 0.5155 1.1349 0.051 Uiso 1.00 1 c R
H(26) H -0.5776 0.4034 0.6740 0.056 Uiso 1.00 1 c R
H(27) H -0.5012 0.4727 0.6934 0.056 Uiso 1.00 1 c R
H(28) H -0.5944 0.4478 0.7430 0.056 Uiso 1.00 1 c R

loop_
_atom_site_aniso_label
_atom_site_aniso_U_11
_atom_site_aniso_U_22
_atom_site_aniso_U_33
_atom_site_aniso_U_12
_atom_site_aniso_U_13
_atom_site_aniso_U_23
Ru(1) 0.0200(2) 0.0228(2) 0.0218(2) -0.0008(2) 0.00503(15) 0.0017(2)
P(1) 0.0210(7) 0.0235(7) 0.0197(7) 0.0002(6) 0.0034(5) 0.0017(6)
F(1) 0.030(2) 0.065(2) 0.034(2) 0.0081(18) -0.0037(15) -0.0126(18)
F(2) 0.048(2) 0.048(2) 0.0278(19) 0.0047(18) -0.0101(16) -0.0166(16)
F(3) 0.056(2) 0.074(2) 0.0176(18) 0.002(2) 0.0063(17) 0.0103(18)
F(4) 0.067(2) 0.041(2) 0.072(2) 0.014(2) -0.028(2) -0.028(2)
F(5) 0.026(2) 0.067(2) 0.065(2) 0.0127(18) -0.0167(18) -0.036(2)
F(6) 0.066(2) 0.119(3) 0.0173(19) -0.012(2) 0.0115(18) -0.020(2)
O(1) 0.044(2) 0.059(3) 0.024(2) 0.013(2) 0.003(2) 0.012(2)
O(2) 0.039(3) 0.064(3) 0.082(3) -0.005(2) 0.031(2) 0.021(3)
O(4) 0.047(2) 0.027(2) 0.042(2) -0.002(2) 0.004(2) -0.009(2)
N(1) 0.046(3) 0.033(3) 0.055(3) 0.008(2) 0.013(2) 0.012(2)
C(1) 0.026(3) 0.031(3) 0.014(2) -0.004(2) 0.002(2) 0.003(2)
C(2) 0.026(2) 0.025(2) 0.018(2) -0.004(2) 0.006(2) -0.001(2)
C(3) 0.017(2) 0.027(2) 0.022(2) -0.004(2) 0.001(2) -0.001(2)
C(4) 0.022(2) 0.026(3) 0.032(3) -0.003(2) 0.006(2) 0.001(2)
C(5) 0.034(3) 0.037(3) 0.021(3) 0.006(2) 0.003(2) -0.002(2)
C(6) 0.019(2) 0.026(3) 0.028(2) 0.000(2) 0.003(2) -0.003(2)
C(7) 0.024(3) 0.029(3) 0.040(3) 0.001(2) 0.007(2) -0.001(2)
C(8) 0.034(3) 0.042(3) 0.011(2) -0.001(2) 0.006(2) 0.000(2)
C(9) 0.020(2) 0.032(3) 0.035(3) 0.000(2) 0.006(2) -0.007(2)
C(10) 0.030(3) 0.026(3) 0.037(3) 0.000(2) 0.001(2) 0.002(2)
C(11) 0.028(3) 0.037(3) 0.017(2) -0.002(2) 0.008(2) -0.002(2)
C(12) 0.031(3) 0.039(3) 0.057(4) 0.002(2) 0.010(3) -0.018(3)
C(13) 0.023(2) 0.027(2) 0.024(2) -0.002(2) 0.001(2) -0.004(2)
C(14) 0.029(3) 0.033(3) 0.019(2) -0.001(2) 0.008(2) -0.003(2)
C(15) 0.019(2) 0.030(3) 0.046(3) -0.000(2) 0.005(2) -0.000(2)
C(16) 0.029(3) 0.030(3) 0.043(3) -0.001(2) -0.002(2) -0.001(2)
C(17) 0.029(3) 0.037(3) 0.038(3) 0.003(2) 0.001(2) 0.004(2)
C(18) 0.027(3) 0.043(3) 0.015(2) 0.004(2) 0.004(2) 0.002(2)
C(19) 0.056(4) 0.058(4) 0.026(3) 0.013(3) -0.002(3) 0.010(3)
C(20) 0.020(3) 0.048(4) 0.041(3) 0.009(2) -0.001(2) -0.008(3)
C(21) 0.026(3) 0.030(3) 0.045(3) -0.000(2) 0.017(2) 0.000(3)
C(22) 0.049(4) 0.026(3) 0.023(3) -0.005(2) 0.009(2) 0.006(2)
C(23) 0.026(3) 0.031(3) 0.023(3) -0.000(2) 0.005(2) 0.010(2)
C(24) 0.019(2) 0.028(2) 0.021(2) -0.001(2) 0.004(2) 0.003(2)
C(25) 0.030(2) 0.034(3) 0.016(2) 0.001(2) 0.005(2) 0.006(2)
C(26) 0.021(2) 0.042(3) 0.050(3) 0.002(2) -0.001(2) 0.012(3)
C(27) 0.034(3) 0.061(4) 0.038(3) -0.006(3) -0.008(3) 0.015(3)
C(28) 0.034(3) 0.046(4) 0.049(4) -0.011(3) -0.003(3) -0.004(3)
C(29) 0.025(3) 0.036(3) 0.043(3) -0.005(2) -0.002(2) 0.003(2)
C(30) 0.020(3) 0.030(3) 0.057(4) 0.003(2) 0.006(2) 0.014(3)
C(31) 0.023(2) 0.028(2) 0.021(2) -0.002(2) 0.002(2) 0.006(2)
C(32) 0.021(2) 0.027(2) 0.040(3) -0.008(2) 0.003(2) 0.006(2)
C(33) 0.028(3) 0.027(3) 0.030(3) -0.003(2) 0.004(2) -0.002(2)
C(34) 0.035(3) 0.031(3) 0.041(3) 0.004(2) 0.007(2) 0.011(2)
C(35) 0.033(3) 0.042(3) 0.055(4) 0.012(3) 0.006(3) 0.022(3)
C(36) 0.040(3) 0.040(3) 0.014(2) 0.005(2) 0.001(2) -0.000(2)
C(37) 0.031(3) 0.033(3) 0.019(2) -0.003(2) 0.010(2) -0.004(2)
C(38) 0.028(3) 0.043(3) 0.019(2) -0.001(2) 0.006(2) -0.001(2)
C(39) 0.038(4) 0.051(4) 0.049(4) 0.004(3) 0.002(3) -0.022(3)
C(40) 0.046(4) 0.074(5) 0.029(3) 0.013(3) 0.014(3) -0.014(3)
C(41) 0.035(3) 0.082(5) 0.021(2) 0.005(4) 0.010(2) -0.007(3)
C(42) 0.029(3) 0.041(3) 0.045(3) -0.008(2) 0.008(2) -0.010(3)

loop_
_atom_type_symbol
_atom_type_description
_atom_type_scat_dispersion_real
_atom_type_scat_dispersion_imag
_atom_type_scat_source
C C 0.003 0.002
;
International Tables for Crystallography
(1992, Vol. C, Tables 4.2.6.8 and 6.1.1.4)
;
H H 0.000 0.000
;
International Tables for Crystallography
(1992, Vol. C, Table 6.1.1.4)
;
F F 0.017 0.010
;
International Tables for Crystallography
(1992, Vol. C, Tables 4.2.6.8 and 6.1.1.4)
;
Ru Ru -1.259 0.836
;
International Tables for Crystallography
(1992, Vol. C, Tables 4.2.6.8 and 6.1.1.4)
;
P P 0.102 0.094
;
International Tables for Crystallography
(1992, Vol. C, Tables 4.2.6.8 and 6.1.1.4)
;
O O 0.011 0.006
;
International Tables for Crystallography
(1992, Vol. C, Tables 4.2.6.8 and 6.1.1.4)
;
N N 0.006 0.003
;
International Tables for Crystallography
(1992, Vol. C, Tables 4.2.6.8 and 6.1.1.4)
;

loop_
_geom_angle_atom_site_label_1
_geom_angle_atom_site_label_2
_geom_angle_atom_site_label_3
_geom_angle
_geom_angle_publ_flag
P(1) Ru(1) C(1) 91.28(15) yes
P(1) Ru(1) C(4) 90.48(15) yes
P(1) Ru(1) C(21) 93.68(19) yes
P(1) Ru(1) C(22) 169.40(17) yes
P(1) Ru(1) C(23) 93.91(17) yes
C(1) Ru(1) C(4) 75.58(19) yes
C(1) Ru(1) C(21) 95.4(2) yes
C(1) Ru(1) C(22) 81.1(2) yes
C(1) Ru(1) C(23) 173.7(2) yes
C(4) Ru(1) C(21) 170.2(2) yes
C(4) Ru(1) C(22) 80.5(2) yes
C(4) Ru(1) C(23) 100.8(2) yes
C(21) Ru(1) C(22) 94.4(2) yes
C(21) Ru(1) C(23) 87.8(2) yes
C(22) Ru(1) C(23) 93.2(2) yes
Ru(1) P(1) C(24) 111.68(18) yes
Ru(1) P(1) C(31) 115.76(18) yes
Ru(1) P(1) C(37) 117.95(19) yes
C(24) P(1) C(31) 105.2(2) yes
C(24) P(1) C(37) 100.1(2) yes
C(31) P(1) C(37) 104.3(2) yes
Ru(1) C(1) C(2) 118.2(3) yes
Ru(1) C(1) C(5) 121.3(3) yes
C(2) C(1) C(5) 120.2(4) yes
C(1) C(2) C(3) 112.5(4) yes
C(1) C(2) C(6) 126.7(4) yes
C(3) C(2) C(6) 120.6(4) yes
C(2) C(3) C(4) 116.7(4) yes
C(2) C(3) C(13) 117.0(4) yes
C(4) C(3) C(13) 126.3(4) yes
Ru(1) C(4) C(3) 116.5(3) yes
Ru(1) C(4) C(20) 122.7(3) yes
C(3) C(4) C(20) 120.4(4) yes
F(1) C(5) F(2) 103.8(4) yes
F(1) C(5) F(3) 105.4(4) yes
F(1) C(5) C(1) 111.5(4) yes
F(2) C(5) F(3) 106.3(4) yes
F(2) C(5) C(1) 116.8(4) yes
F(3) C(5) C(1) 112.1(4) yes
C(2) C(6) C(7) 119.8(4) yes
C(2) C(6) C(11) 120.9(4) yes
C(7) C(6) C(11) 119.1(5) yes
C(6) C(7) C(8) 121.1(5) yes
C(7) C(8) C(9) 121.0(5) yes
C(8) C(9) C(10) 118.0(5) yes
C(8) C(9) C(12) 121.3(5) yes
C(10) C(9) C(12) 120.8(5) yes
C(9) C(10) C(11) 121.6(5) yes
C(6) C(11) C(10) 119.2(5) yes
C(3) C(13) C(14) 121.8(4) yes
C(3) C(13) C(18) 119.8(5) yes
C(14) C(13) C(18) 118.4(4) yes
C(13) C(14) C(15) 119.9(5) yes
C(14) C(15) C(16) 122.0(5) yes
C(15) C(16) C(17) 119.4(5) yes
C(15) C(16) C(19) 121.1(5) yes
C(17) C(16) C(19) 119.5(5) yes
C(16) C(17) C(18) 118.8(5) yes
C(13) C(18) C(17) 121.3(5) yes
F(4) C(20) F(5) 104.6(4) yes
F(4) C(20) F(6) 104.3(5) yes
F(4) C(20) C(4) 114.0(4) yes
F(5) C(20) F(6) 105.2(4) yes
F(5) C(20) C(4) 116.3(5) yes
F(6) C(20) C(4) 111.4(4) yes
Ru(1) C(21) O(1) 176.2(5) yes
Ru(1) C(22) O(2) 174.1(5) yes
Ru(1) C(23) O(4) 174.5(5) yes
P(1) C(24) C(25) 120.6(3) yes
P(1) C(24) C(29) 122.0(4) yes
C(25) C(24) C(29) 117.1(4) yes
C(24) C(25) C(26) 121.0(5) yes
C(24) C(25) C(30) 123.0(4) yes
C(26) C(25) C(30) 116.1(5) yes
C(25) C(26) C(27) 118.9(5) yes
C(26) C(27) C(28) 122.1(5) yes
C(27) C(28) C(29) 118.4(6) yes
C(24) C(29) C(28) 122.5(5) yes
N(1) C(30) C(25) 177.0(5) yes
P(1) C(31) C(32) 123.2(4) yes
P(1) C(31) C(36) 119.7(4) yes
C(32) C(31) C(36) 117.0(5) yes
C(31) C(32) C(33) 121.6(5) yes
C(32) C(33) C(34) 120.4(5) yes
C(33) C(34) C(35) 118.1(5) yes
C(34) C(35) C(36) 123.2(6) yes
C(31) C(36) C(35) 119.7(5) yes
P(1) C(37) C(38) 122.2(4) yes
P(1) C(37) C(42) 119.9(4) yes
C(38) C(37) C(42) 117.9(5) yes
C(37) C(38) C(39) 121.0(5) yes
C(38) C(39) C(40) 120.1(6) yes
C(39) C(40) C(41) 119.5(6) yes
C(40) C(41) C(42) 120.5(6) yes
C(37) C(42) C(41) 120.8(5) yes
C(6) C(7) H(1) 119.6 no
C(8) C(7) H(1) 119.3 no
C(7) C(8) H(2) 119.7 no
C(9) C(8) H(2) 119.3 no
C(9) C(10) H(3) 119.7 no
C(11) C(10) H(3) 118.7 no
C(6) C(11) H(4) 120.4 no
C(10) C(11) H(4) 120.4 no
C(9) C(12) H(23) 109.3 no
C(9) C(12) H(24) 109.7 no
C(9) C(12) H(25) 109.4 no
H(23) C(12) H(24) 109.5 no
H(23) C(12) H(25) 109.5 no
H(24) C(12) H(25) 109.5 no
C(13) C(14) H(5) 119.7 no
C(15) C(14) H(5) 120.4 no
C(14) C(15) H(6) 118.7 no
C(16) C(15) H(6) 119.2 no
C(16) C(17) H(7) 120.6 no
C(18) C(17) H(7) 120.5 no
C(13) C(18) H(8) 119.3 no
C(17) C(18) H(8) 119.4 no
C(16) C(19) H(26) 109.8 no
C(16) C(19) H(27) 109.7 no
C(16) C(19) H(28) 108.8 no
H(26) C(19) H(27) 109.5 no
H(26) C(19) H(28) 109.5 no
H(27) C(19) H(28) 109.5 no
C(25) C(26) H(9) 120.4 no
C(27) C(26) H(9) 120.7 no
C(26) C(27) H(10) 119.0 no
C(28) C(27) H(10) 119.0 no
C(27) C(28) H(11) 120.7 no
C(29) C(28) H(11) 120.9 no
C(24) C(29) H(12) 118.5 no
C(28) C(29) H(12) 118.9 no
C(31) C(32) H(13) 118.6 no
C(33) C(32) H(13) 119.8 no
C(32) C(33) H(14) 119.6 no
C(34) C(33) H(14) 120.0 no
C(33) C(34) H(15) 120.7 no
C(35) C(34) H(15) 121.2 no
C(34) C(35) H(16) 118.5 no
C(36) C(35) H(16) 118.3 no
C(31) C(36) H(17) 119.7 no
C(35) C(36) H(17) 120.6 no
C(37) C(38) H(18) 118.8 no
C(39) C(38) H(18) 120.2 no
C(38) C(39) H(19) 119.9 no
C(40) C(39) H(19) 120.0 no
C(39) C(40) H(20) 119.9 no
C(41) C(40) H(20) 120.6 no
C(40) C(41) H(21) 119.3 no
C(42) C(41) H(21) 120.2 no
C(37) C(42) H(22) 119.4 no
C(41) C(42) H(22) 119.8 no

loop_
_geom_bond_atom_site_label_1
_geom_bond_atom_site_label_2
_geom_bond_distance
_geom_bond_publ_flag
Ru(1) P(1) 2.4681(15) yes
Ru(1) C(1) 2.155(5) yes
Ru(1) C(4) 2.151(5) yes
Ru(1) C(21) 1.962(6) yes
Ru(1) C(22) 1.961(6) yes
Ru(1) C(23) 1.981(5) yes
P(1) C(24) 1.844(5) yes
P(1) C(31) 1.858(5) yes
P(1) C(37) 1.848(5) yes
F(1) C(5) 1.373(7) yes
F(2) C(5) 1.373(7) yes
F(3) C(5) 1.367(7) yes
F(4) C(20) 1.373(7) yes
F(5) C(20) 1.345(6) yes
F(6) C(20) 1.362(7) yes
O(1) C(21) 1.120(7) yes
O(2) C(22) 1.141(8) yes
O(4) C(23) 1.166(7) yes
N(1) C(30) 1.163(8) yes
C(1) C(2) 1.377(7) yes
C(1) C(5) 1.494(7) yes
C(2) C(3) 1.492(7) yes
C(2) C(6) 1.535(7) yes
C(3) C(4) 1.369(7) yes
C(3) C(13) 1.502(7) yes
C(4) C(20) 1.486(8) yes
C(6) C(7) 1.394(8) yes
C(6) C(11) 1.421(7) yes
C(7) C(8) 1.416(8) yes
C(8) C(9) 1.416(8) yes
C(9) C(10) 1.400(9) yes
C(9) C(12) 1.530(8) yes
C(10) C(11) 1.439(8) yes
C(13) C(14) 1.409(8) yes
C(13) C(18) 1.410(7) yes
C(14) C(15) 1.411(7) yes
C(15) C(16) 1.368(9) yes
C(16) C(17) 1.428(9) yes
C(16) C(19) 1.532(8) yes
C(17) C(18) 1.418(7) yes
C(24) C(25) 1.427(7) yes
C(24) C(29) 1.405(8) yes
C(25) C(26) 1.407(7) yes
C(25) C(30) 1.472(8) yes
C(26) C(27) 1.370(9) yes
C(27) C(28) 1.409(9) yes
C(28) C(29) 1.377(8) yes
C(31) C(32) 1.412(8) yes
C(31) C(36) 1.406(7) yes
C(32) C(33) 1.410(8) yes
C(33) C(34) 1.391(8) yes
C(34) C(35) 1.361(9) yes
C(35) C(36) 1.413(8) yes
C(37) C(38) 1.422(7) yes
C(37) C(42) 1.408(8) yes
C(38) C(39) 1.404(9) yes
C(39) C(40) 1.398(10) yes
C(40) C(41) 1.404(9) yes
C(41) C(42) 1.405(9) yes
C(7) H(1) 0.950 no
C(8) H(2) 0.950 no
C(10) H(3) 0.950 no
C(11) H(4) 0.950 no
C(12) H(23) 0.950 no
C(12) H(24) 0.950 no
C(12) H(25) 0.950 no
C(14) H(5) 0.950 no
C(15) H(6) 0.950 no
C(17) H(7) 0.950 no
C(18) H(8) 0.950 no
C(19) H(26) 0.950 no
C(19) H(27) 0.950 no
C(19) H(28) 0.950 no
C(26) H(9) 0.950 no
C(27) H(10) 0.950 no
C(28) H(11) 0.950 no
C(29) H(12) 0.950 no
C(32) H(13) 0.950 no
C(33) H(14) 0.950 no
C(34) H(15) 0.950 no
C(35) H(16) 0.950 no
C(36) H(17) 0.950 no
C(38) H(18) 0.950 no
C(39) H(19) 0.950 no
C(40) H(20) 0.950 no
C(41) H(21) 0.950 no
C(42) H(22) 0.950 no

loop_
_geom_contact_atom_site_label_1
_geom_contact_atom_site_label_2
_geom_contact_distance
_geom_contact_site_symmetry_2
F(2) F(6) 3.303(5) 4_555
F(2) C(38) 3.495(6) 4_555
F(2) C(39) 3.260(7) 4_555
F(3) F(6) 3.114(5) 4_555
F(3) C(35) 3.373(7) 4_555
F(3) C(36) 3.332(6) 4_555
F(4) C(34) 3.326(7) 2_546
F(5) C(8) 3.559(6) 4_554
F(5) C(41) 3.484(7) 1_455
F(6) F(2) 3.303(5) 4_554
F(6) F(3) 3.114(5) 4_554
F(6) C(7) 3.452(6) 4_554
F(6) C(8) 3.531(6) 4_554
O(1) O(2) 3.471(6) 3_557
O(1) O(4) 3.283(6) 3_557
O(1) C(23) 3.593(7) 3_557
O(2) O(1) 3.471(6) 3_557
O(2) O(4) 3.319(6) 3_557
O(2) N(1) 3.034(7) 3_557
O(2) C(26) 3.594(7) 1_455
O(4) O(1) 3.283(6) 3_557
O(4) O(2) 3.319(6) 3_557
O(4) C(21) 3.484(8) 3_557
O(4) C(22) 3.399(7) 3_557
O(4) C(34) 3.441(7) 2_546
O(4) C(35) 3.378(7) 2_546
N(1) O(2) 3.034(7) 3_557
C(7) F(6) 3.452(6) 4_555
C(7) C(27) 3.554(9) 1_455
C(8) F(5) 3.559(6) 4_555
C(8) F(6) 3.531(6) 4_555
C(8) C(28) 3.474(8) 1_455
C(9) C(33) 3.473(7) 3_567
C(10) C(33) 3.559(7) 3_567
C(12) C(33) 3.536(8) 3_567
C(21) O(4) 3.484(8) 3_557
C(22) O(4) 3.399(7) 3_557
C(23) O(1) 3.593(7) 3_557
C(26) O(2) 3.594(7) 1_655
C(27) C(7) 3.554(9) 1_655
C(28) C(8) 3.474(8) 1_655
C(33) C(9) 3.473(7) 3_567
C(33) C(10) 3.559(7) 3_567
C(33) C(12) 3.536(8) 3_567
C(34) F(4) 3.326(7) 2_556
C(34) O(4) 3.441(7) 2_556
C(35) F(3) 3.373(7) 4_554
C(35) O(4) 3.378(7) 2_556
C(36) F(3) 3.332(6) 4_554
C(38) F(2) 3.495(6) 4_554
C(39) F(2) 3.260(7) 4_554
C(41) F(5) 3.484(7) 1_655
F(1) H(17) 3.195 4_555
F(2) H(18) 3.462 4_555
F(2) H(19) 3.080 4_555
F(3) H(8) 3.491 4_555
F(3) H(16) 2.959 4_555
F(3) H(17) 2.909 4_555
F(4) H(2) 3.383 4_554
F(4) H(15) 2.548 2_546
F(4) H(16) 3.451 2_546
F(5) H(2) 2.730 4_554
F(5) H(21) 2.596 1_455
F(6) H(1) 3.040 4_554
F(6) H(2) 3.173 4_554
O(1) H(16) 2.766 4_555
O(1) H(26) 3.042 4_655
O(2) H(9) 3.038 1_455
O(4) H(7) 3.547 2_546
O(4) H(15) 2.948 2_546
O(4) H(16) 2.779 2_546
N(1) H(7) 2.924 2_546
N(1) H(9) 2.742 3_657
N(1) H(27) 3.007 2_546
C(5) H(17) 3.556 4_555
C(7) H(10) 3.146 1_455
C(7) H(11) 3.264 1_455
C(8) H(10) 3.480 1_455
C(8) H(11) 2.787 1_455
C(9) H(11) 3.421 1_455
C(9) H(14) 3.183 3_567
C(9) H(23) 3.046 3_467
C(10) H(14) 3.021 3_567
C(10) H(20) 3.310 2_556
C(10) H(23) 3.028 3_467
C(11) H(14) 3.570 3_567
C(11) H(19) 3.509 2_556
C(12) H(6) 3.103 3_467
C(12) H(12) 3.295 3_567
C(12) H(23) 3.034 3_467
C(12) H(28) 3.308 3_467
C(14) H(22) 2.992 1_455
C(15) H(22) 2.960 1_455
C(15) H(23) 3.527 3_467
C(15) H(24) 3.456 3_467
C(15) H(25) 3.267 3_467
C(16) H(10) 3.542 4_454
C(16) H(25) 3.508 3_467
C(17) H(10) 3.237 4_454
C(19) H(9) 3.405 4_454
C(19) H(25) 3.239 3_467
C(20) H(2) 3.369 4_554
C(21) H(16) 3.424 4_555
C(23) H(15) 3.514 2_546
C(26) H(26) 3.020 4_655
C(27) H(1) 3.162 1_655
C(27) H(5) 3.456 1_655
C(27) H(26) 3.299 4_655
C(28) H(1) 3.583 1_655
C(28) H(2) 3.364 1_655
C(28) H(5) 3.271 1_655
C(28) H(24) 3.598 3_567
C(29) H(5) 3.362 1_655
C(29) H(6) 3.542 1_655
C(29) H(24) 3.113 3_567
C(30) H(9) 3.591 3_657
C(31) H(24) 3.580 3_567
C(32) H(24) 3.090 3_567
C(33) H(3) 3.543 3_567
C(33) H(24) 3.101 3_567
C(33) H(25) 3.533 3_567
C(34) H(19) 3.493 2_556
C(34) H(24) 3.577 3_567
C(34) H(25) 3.432 3_567
C(35) H(28) 3.465 1_655
C(36) H(6) 3.451 1_655
C(38) H(15) 3.498 2_546
C(39) H(3) 3.499 2_546
C(39) H(15) 3.587 2_546
C(40) H(3) 3.259 2_546
C(40) H(11) 3.419 4_554
C(40) H(27) 3.413 2_546
C(41) H(11) 3.537 4_554
C(41) H(27) 3.422 2_546
C(42) H(6) 3.378 1_655
H(1) F(6) 3.040 4_555
H(1) C(27) 3.162 1_455
H(1) C(28) 3.583 1_455
H(1) H(10) 2.580 1_455
H(1) H(11) 3.377 1_455
H(2) F(4) 3.383 4_555
H(2) F(5) 2.730 4_555
H(2) F(6) 3.173 4_555
H(2) C(20) 3.369 4_555
H(2) C(28) 3.364 1_455
H(2) H(10) 3.235 1_455
H(2) H(11) 2.600 1_455
H(2) H(21) 3.035 4_455
H(3) C(33) 3.543 3_567
H(3) C(39) 3.499 2_556
H(3) C(40) 3.259 2_556
H(3) H(12) 3.294 3_567
H(3) H(13) 3.385 3_567
H(3) H(14) 3.105 3_567
H(3) H(19) 3.027 2_556
H(3) H(20) 2.537 2_556
H(3) H(23) 2.935 3_467
H(4) H(19) 2.815 2_556
H(5) C(27) 3.456 1_455
H(5) C(28) 3.271 1_455
H(5) C(29) 3.362 1_455
H(5) H(22) 2.724 1_455
H(6) C(12) 3.103 3_467
H(6) C(29) 3.542 1_455
H(6) C(36) 3.451 1_455
H(6) C(42) 3.378 1_455
H(6) H(12) 3.339 1_455
H(6) H(17) 3.527 1_455
H(6) H(22) 2.634 1_455
H(6) H(23) 3.237 3_467
H(6) H(24) 2.789 3_467
H(6) H(25) 2.784 3_467
H(7) O(4) 3.547 2_556
H(7) N(1) 2.924 2_556
H(7) H(9) 3.208 4_454
H(7) H(10) 3.154 4_454
H(8) F(3) 3.491 4_554
H(9) O(2) 3.038 1_655
H(9) N(1) 2.742 3_657
H(9) C(19) 3.405 4_655
H(9) C(30) 3.591 3_657
H(9) H(7) 3.208 4_655
H(9) H(26) 2.859 4_655
H(9) H(27) 3.210 4_655
H(10) C(7) 3.146 1_655
H(10) C(8) 3.480 1_655
H(10) C(16) 3.542 4_655
H(10) C(17) 3.237 4_655
H(10) H(1) 2.580 1_655
H(10) H(2) 3.235 1_655
H(10) H(7) 3.154 4_655
H(10) H(26) 3.289 4_655
H(11) C(7) 3.264 1_655
H(11) C(8) 2.787 1_655
H(11) C(9) 3.421 1_655
H(11) C(40) 3.419 4_555
H(11) C(41) 3.537 4_555
H(11) H(1) 3.377 1_655
H(11) H(2) 2.600 1_655
H(11) H(20) 2.959 4_555
H(11) H(21) 3.157 4_555
H(11) H(23) 3.548 1_655
H(11) H(24) 3.347 3_567
H(12) C(12) 3.295 3_567
H(12) H(3) 3.294 3_567
H(12) H(6) 3.339 1_655
H(12) H(24) 2.354 3_567
H(13) H(3) 3.385 3_567
H(13) H(24) 3.306 3_567
H(14) C(9) 3.183 3_567
H(14) C(10) 3.021 3_567
H(14) C(11) 3.570 3_567
H(14) H(3) 3.105 3_567
H(14) H(19) 3.204 2_556
H(14) H(24) 3.321 3_567
H(15) F(4) 2.548 2_556
H(15) O(4) 2.948 2_556
H(15) C(23) 3.514 2_556
H(15) C(38) 3.498 2_556
H(15) C(39) 3.587 2_556
H(15) H(18) 2.837 2_556
H(15) H(19) 3.007 2_556
H(16) F(3) 2.959 4_554
H(16) F(4) 3.451 2_556
H(16) O(1) 2.766 4_554
H(16) O(4) 2.779 2_556
H(16) C(21) 3.424 4_554
H(16) H(26) 3.554 1_655
H(16) H(28) 3.321 1_655
H(17) F(1) 3.195 4_554
H(17) F(3) 2.909 4_554
H(17) C(5) 3.556 4_554
H(17) H(6) 3.527 1_655
H(18) F(2) 3.462 4_554
H(18) H(15) 2.837 2_546
H(19) F(2) 3.080 4_554
H(19) C(11) 3.509 2_546
H(19) C(34) 3.493 2_546
H(19) H(3) 3.027 2_546
H(19) H(4) 2.815 2_546
H(19) H(14) 3.204 2_546
H(19) H(15) 3.007 2_546
H(20) C(10) 3.310 2_546
H(20) H(3) 2.537 2_546
H(20) H(11) 2.959 4_554
H(20) H(23) 3.084 4_654
H(20) H(25) 3.301 4_654
H(20) H(27) 3.482 2_546
H(21) F(5) 2.596 1_655
H(21) H(2) 3.035 4_654
H(21) H(11) 3.157 4_554
H(21) H(27) 3.510 2_546
H(22) C(14) 2.992 1_655
H(22) C(15) 2.960 1_655
H(22) H(5) 2.724 1_655
H(22) H(6) 2.634 1_655
H(23) C(9) 3.046 3_467
H(23) C(10) 3.028 3_467
H(23) C(12) 3.034 3_467
H(23) C(15) 3.527 3_467
H(23) H(3) 2.935 3_467
H(23) H(6) 3.237 3_467
H(23) H(11) 3.548 1_455
H(23) H(20) 3.084 4_455
H(23) H(23) 2.424 3_467
H(23) H(24) 3.295 3_467
H(24) C(15) 3.456 3_467
H(24) C(28) 3.598 3_567
H(24) C(29) 3.113 3_567
H(24) C(31) 3.580 3_567
H(24) C(32) 3.090 3_567
H(24) C(33) 3.101 3_567
H(24) C(34) 3.577 3_567
H(24) H(6) 2.789 3_467
H(24) H(11) 3.347 3_567
H(24) H(12) 2.354 3_567
H(24) H(13) 3.306 3_567
H(24) H(14) 3.321 3_567
H(24) H(23) 3.295 3_467
H(24) H(28) 3.571 3_467
H(25) C(15) 3.267 3_467
H(25) C(16) 3.508 3_467
H(25) C(19) 3.239 3_467
H(25) C(33) 3.533 3_567
H(25) C(34) 3.432 3_567
H(25) H(6) 2.784 3_467
H(25) H(20) 3.301 4_455
H(25) H(28) 2.418 3_467
H(26) O(1) 3.042 4_454
H(26) C(26) 3.020 4_454
H(26) C(27) 3.299 4_454
H(26) H(9) 2.859 4_454
H(26) H(10) 3.289 4_454
H(26) H(16) 3.554 1_455
H(27) N(1) 3.007 2_556
H(27) C(40) 3.413 2_556
H(27) C(41) 3.422 2_556
H(27) H(9) 3.210 4_454
H(27) H(20) 3.482 2_556
H(27) H(21) 3.510 2_556
H(28) C(12) 3.308 3_467
H(28) C(35) 3.465 1_455
H(28) H(16) 3.321 1_455
H(28) H(24) 3.571 3_467
H(28) H(25) 2.418 3_467

loop_
_geom_torsion_atom_site_label_1
_geom_torsion_atom_site_label_2
_geom_torsion_atom_site_label_3
_geom_torsion_atom_site_label_4
_geom_torsion
P(1) Ru(1) C(1) C(2) 96.2(4)
P(1) Ru(1) C(1) C(5) -90.3(4)
C(1) Ru(1) P(1) C(24) 81.8(2)
C(1) Ru(1) P(1) C(31) -38.6(2)
C(1) Ru(1) P(1) C(37) -163.1(2)
P(1) Ru(1) C(4) C(3) -94.0(4)
P(1) Ru(1) C(4) C(20) 93.0(4)
C(4) Ru(1) P(1) C(24) 157.3(2)
C(4) Ru(1) P(1) C(31) 37.0(2)
C(4) Ru(1) P(1) C(37) -87.6(2)
P(1) Ru(1) C(21) O(1) -149(8)
C(21) Ru(1) P(1) C(24) -13.8(2)
C(21) Ru(1) P(1) C(31) -134.1(2)
C(21) Ru(1) P(1) C(37) 101.3(2)
P(1) Ru(1) C(22) O(2) 21(5)
C(22) Ru(1) P(1) C(24) 125.9(9)
C(22) Ru(1) P(1) C(31) 5.6(9)
C(22) Ru(1) P(1) C(37) -119.0(9)
P(1) Ru(1) C(23) O(4) 146(4)
C(23) Ru(1) P(1) C(24) -101.8(2)
C(23) Ru(1) P(1) C(31) 137.8(2)
C(23) Ru(1) P(1) C(37) 13.3(2)
C(1) Ru(1) C(4) C(3) -2.8(4)
C(1) Ru(1) C(4) C(20) -175.8(5)
C(4) Ru(1) C(1) C(2) 6.1(4)
C(4) Ru(1) C(1) C(5) 179.5(5)
C(1) Ru(1) C(21) O(1) 120(8)
C(21) Ru(1) C(1) C(2) -169.9(4)
C(21) Ru(1) C(1) C(5) 3.5(4)
C(1) Ru(1) C(22) O(2) 66(5)
C(22) Ru(1) C(1) C(2) -76.3(4)
C(22) Ru(1) C(1) C(5) 97.1(4)
C(1) Ru(1) C(23) O(4) -69(5)
C(23) Ru(1) C(1) C(2) -49(2)
C(23) Ru(1) C(1) C(5) 124.3(18)
C(4) Ru(1) C(21) O(1) 96(8)
C(21) Ru(1) C(4) C(3) 21.2(16)
C(21) Ru(1) C(4) C(20) -151.8(12)
C(4) Ru(1) C(22) O(2) -11(5)
C(22) Ru(1) C(4) C(3) 80.4(4)
C(22) Ru(1) C(4) C(20) -92.6(5)
C(4) Ru(1) C(23) O(4) -123(4)
C(23) Ru(1) C(4) C(3) 172.0(4)
C(23) Ru(1) C(4) C(20) -1.0(5)
C(21) Ru(1) C(22) O(2) 161(5)
C(22) Ru(1) C(21) O(1) 38(8)
C(21) Ru(1) C(23) O(4) 52(4)
C(23) Ru(1) C(21) O(1) -55(8)
C(22) Ru(1) C(23) O(4) -42(4)
C(23) Ru(1) C(22) O(2) -111(5)
Ru(1) P(1) C(24) C(25) 68.8(4)
Ru(1) P(1) C(24) C(29) -105.2(4)
Ru(1) P(1) C(31) C(32) 57.4(4)
Ru(1) P(1) C(31) C(36) -120.0(4)
Ru(1) P(1) C(37) C(38) 29.2(5)
Ru(1) P(1) C(37) C(42) -152.6(4)
C(24) P(1) C(31) C(32) -66.4(5)
C(24) P(1) C(31) C(36) 116.2(4)
C(31) P(1) C(24) C(25) -164.9(4)
C(31) P(1) C(24) C(29) 21.1(5)
C(24) P(1) C(37) C(38) 150.4(4)
C(24) P(1) C(37) C(42) -31.3(5)
C(37) P(1) C(24) C(25) -56.9(5)
C(37) P(1) C(24) C(29) 129.1(5)
C(31) P(1) C(37) C(38) -100.9(4)
C(31) P(1) C(37) C(42) 77.4(5)
C(37) P(1) C(31) C(32) -171.3(4)
C(37) P(1) C(31) C(36) 11.3(5)
Ru(1) C(1) C(2) C(3) -8.0(6)
Ru(1) C(1) C(2) C(6) 168.2(4)
Ru(1) C(1) C(5) F(1) 42.3(6)
Ru(1) C(1) C(5) F(2) 161.4(3)
Ru(1) C(1) C(5) F(3) -75.6(5)
C(2) C(1) C(5) F(1) -144.4(5)
C(2) C(1) C(5) F(2) -25.3(8)
C(2) C(1) C(5) F(3) 97.7(6)
C(5) C(1) C(2) C(3) 178.5(5)
C(5) C(1) C(2) C(6) -5.3(8)
C(1) C(2) C(3) C(4) 5.4(7)
C(1) C(2) C(3) C(13) -175.9(4)
C(1) C(2) C(6) C(7) -55.8(7)
C(1) C(2) C(6) C(11) 129.5(6)
C(3) C(2) C(6) C(7) 120.0(5)
C(3) C(2) C(6) C(11) -54.7(7)
C(6) C(2) C(3) C(4) -171.0(5)
C(6) C(2) C(3) C(13) 7.7(7)
C(2) C(3) C(4) Ru(1) -0.5(6)
C(2) C(3) C(4) C(20) 172.7(5)
C(2) C(3) C(13) C(14) -69.7(6)
C(2) C(3) C(13) C(18) 110.5(6)
C(4) C(3) C(13) C(14) 108.7(6)
C(4) C(3) C(13) C(18) -71.1(7)
C(13) C(3) C(4) Ru(1) -178.9(4)
C(13) C(3) C(4) C(20) -5.8(9)
Ru(1) C(4) C(20) F(4) 20.3(7)
Ru(1) C(4) C(20) F(5) 142.1(4)
Ru(1) C(4) C(20) F(6) -97.3(5)
C(3) C(4) C(20) F(4) -152.4(5)
C(3) C(4) C(20) F(5) -30.6(8)
C(3) C(4) C(20) F(6) 90.0(6)
C(2) C(6) C(7) C(8) -176.2(4)
C(2) C(6) C(11) C(10) 175.8(4)
C(7) C(6) C(11) C(10) 1.1(7)
C(11) C(6) C(7) C(8) -1.4(7)
C(6) C(7) C(8) C(9) 2.2(8)
C(7) C(8) C(9) C(10) -2.7(8)
C(7) C(8) C(9) C(12) 177.7(5)
C(8) C(9) C(10) C(11) 2.4(8)
C(12) C(9) C(10) C(11) -178.0(5)
C(9) C(10) C(11) C(6) -1.6(8)
C(3) C(13) C(14) C(15) -178.5(5)
C(3) C(13) C(18) C(17) 179.9(3)
C(14) C(13) C(18) C(17) 0.1(6)
C(18) C(13) C(14) C(15) 1.3(8)
C(13) C(14) C(15) C(16) -2.9(8)
C(14) C(15) C(16) C(17) 3.1(8)
C(14) C(15) C(16) C(19) -178.8(5)
C(15) C(16) C(17) C(18) -1.6(8)
C(19) C(16) C(17) C(18) -179.8(5)
C(16) C(17) C(18) C(13) 0.0(7)
P(1) C(24) C(25) C(26) -173.3(4)
P(1) C(24) C(25) C(30) 7.6(7)
P(1) C(24) C(29) C(28) 173.9(5)
C(25) C(24) C(29) C(28) -0.3(7)
C(29) C(24) C(25) C(26) 1.0(8)
C(29) C(24) C(25) C(30) -178.2(5)
C(24) C(25) C(26) C(27) -0.7(9)
C(24) C(25) C(30) N(1) -176(10)
C(26) C(25) C(30) N(1) 5(10)
C(30) C(25) C(26) C(27) 178.5(5)
C(25) C(26) C(27) C(28) -0.4(9)
C(26) C(27) C(28) C(29) 1.1(10)
C(27) C(28) C(29) C(24) -0.7(10)
P(1) C(31) C(32) C(33) -177.3(4)
P(1) C(31) C(36) C(35) 177.9(4)
C(32) C(31) C(36) C(35) 0.4(6)
C(36) C(31) C(32) C(33) 0.1(6)
C(31) C(32) C(33) C(34) -0.4(7)
C(32) C(33) C(34) C(35) 0.2(6)
C(33) C(34) C(35) C(36) 0.3(7)
C(34) C(35) C(36) C(31) -0.6(9)
P(1) C(37) C(38) C(39) -177.3(4)
P(1) C(37) C(42) C(41) 178.6(4)
C(38) C(37) C(42) C(41) -3.0(8)
C(42) C(37) C(38) C(39) 4.4(8)
C(37) C(38) C(39) C(40) -4.0(9)
C(38) C(39) C(40) C(41) 2.2(10)
C(39) C(40) C(41) C(42) -0.9(10)
C(40) C(41) C(42) C(37) 1.4(10)
